data_7018464
loop_
_publ_author_name
'Sarma, Debajit'
'Srivastava, Vishwas'
'Natarajan, Srinivasan'

_publ_section_title
;
 Aza-heterocyclic ligand assisted assembly of new cobalt MOFs with pcu and
 graphite related structures.
;
_journal_issue 14
_journal_name_full 'Dalton transactions (Cambridge, England : 2003)'
_journal_page_first 4135
_journal_page_last 4145
_journal_paper_doi 10.1039/c2dt11993e
_journal_volume 41
_journal_year 2012
_chemical_formula_moiety 'C10 H11 Co2 N6 O9'
_chemical_formula_sum 'C10 H11 Co2 N6 O9'
_chemical_formula_weight 477.11
_chemical_name_common Co-Nitroisophthalate
_chemical_name_systematic
;
?
;
_space_group_IT_number 14
_symmetry_cell_setting monoclinic
_symmetry_space_group_name_Hall '-P 2ybc'
_symmetry_space_group_name_H-M 'P 1 21/c 1'
_atom_sites_solution_hydrogens geom
_atom_sites_solution_primary direct
_atom_sites_solution_secondary difmap
_audit_creation_method SHELXL-97
_cell_angle_alpha 90.00
_cell_angle_beta 104.120(6)
_cell_angle_gamma 90.00
_cell_formula_units_Z 4
_cell_length_a 11.0633(6)
_cell_length_b 12.5347(5)
_cell_length_c 11.1579(7)
_cell_measurement_reflns_used 2960
_cell_measurement_temperature 293(2)
_cell_measurement_theta_max 26.00
_cell_measurement_theta_min 2.49
_cell_volume 1500.57(14)
_computing_cell_refinement 'SAINT (Bruker, 2000)'
_computing_data_collection 'SMART (Bruker, 2000)'
_computing_data_reduction SAINT
_computing_molecular_graphics 'Ortep-3 for Windows (Farrugia, 1999) and CAMERON (Watkin et al., 1993)'
_computing_publication_material 'PLATON (Spek, 2003)'
_computing_structure_refinement 'SHELXL-97 (Sheldrick, 1997)'
_computing_structure_solution 'SIR92 (Altomare et al., 1993)'
_diffrn_ambient_temperature 293(2)
_diffrn_measured_fraction_theta_full 1.000
_diffrn_measured_fraction_theta_max 1.000
_diffrn_measurement_device_type 'Bruker Smart CCD area detector'
_diffrn_measurement_method '\f and \w scans'
_diffrn_radiation_monochromator graphite
_diffrn_radiation_source 'fine-focus sealed tube'
_diffrn_radiation_type MoK\a
_diffrn_radiation_wavelength 0.71073
_diffrn_reflns_av_R_equivalents 0.0806
_diffrn_reflns_av_sigmaI/netI 0.0633
_diffrn_reflns_limit_h_max 13
_diffrn_reflns_limit_h_min -13
_diffrn_reflns_limit_k_max 15
_diffrn_reflns_limit_k_min -15
_diffrn_reflns_limit_l_max 13
_diffrn_reflns_limit_l_min -13
_diffrn_reflns_number 15573
_diffrn_reflns_theta_full 26.00
_diffrn_reflns_theta_max 26.00
_diffrn_reflns_theta_min 2.49
_exptl_absorpt_coefficient_mu 2.280
_exptl_absorpt_correction_T_max 0.9558
_exptl_absorpt_correction_T_min 0.8753
_exptl_absorpt_correction_type multi-scan
_exptl_absorpt_process_details '(SADABS; Sheldrick, 1996)'
_exptl_crystal_colour purple
_exptl_crystal_density_diffrn 2.112
_exptl_crystal_density_method 'not measured'
_exptl_crystal_description block
_exptl_crystal_F_000 956
_exptl_crystal_size_max 0.06
_exptl_crystal_size_mid 0.04
_exptl_crystal_size_min 0.02
_refine_diff_density_max 1.137
_refine_diff_density_min -0.690
_refine_diff_density_rms 0.150
_refine_ls_extinction_method none
_refine_ls_goodness_of_fit_ref 1.049
_refine_ls_hydrogen_treatment mixed
_refine_ls_matrix_type full
_refine_ls_number_parameters 256
_refine_ls_number_reflns 2960
_refine_ls_number_restraints 3
_refine_ls_restrained_S_all 1.048
_refine_ls_R_factor_all 0.0830
_refine_ls_R_factor_gt 0.0541
_refine_ls_shift/su_max 0.000
_refine_ls_shift/su_mean 0.000
_refine_ls_structure_factor_coef Fsqd
_refine_ls_weighting_details 'calc w=1/[\s^2^(Fo^2^)+(0.0869P)^2^+0.0000P] where P=(Fo^2^+2Fc^2^)/3'
_refine_ls_weighting_scheme calc
_refine_ls_wR_factor_gt 0.1391
_refine_ls_wR_factor_ref 0.1534
_reflns_number_gt 2143
_reflns_number_total 2960
_reflns_threshold_expression >2sigma(I)
_cod_data_source_file c2dt11993e.txt
_cod_data_source_block CompoundIII
_cod_original_sg_symbol_H-M ' P 21/c'
_cod_database_code 7018464

loop_
_symmetry_equiv_pos_as_xyz
'x, y, z'
'-x, y+1/2, -z+1/2'
'-x, -y, -z'
'x, -y-1/2, z-1/2'

loop_
_atom_site_label
_atom_site_type_symbol
_atom_site_fract_x
_atom_site_fract_y
_atom_site_fract_z
_atom_site_U_iso_or_equiv
_atom_site_adp_type
_atom_site_occupancy
_atom_site_symmetry_multiplicity
_atom_site_calc_flag
_atom_site_refinement_flags
Co1 Co -0.00643(6) 0.06602(6) 0.77804(6) 0.0178(2) Uani 1 1 d .
Co2 Co 0.06737(7) 0.10887(6) 0.50728(6) 0.0187(2) Uani 1 1 d .
O1 O 0.8330(4) 0.0933(3) 0.8328(4) 0.0293(10) Uani 1 1 d .
O2 O 0.1848(4) 0.0720(3) 0.8071(4) 0.0318(10) Uani 1 1 d .
O3 O 0.0601(3) -0.0298(3) 0.4099(3) 0.0178(8) Uani 1 1 d D
O4 O 0.2384(4) 0.0535(3) 0.6302(4) 0.0293(10) Uani 1 1 d .
O5 O 0.2055(4) 0.1869(4) 0.4281(4) 0.0401(11) Uani 1 1 d D
O6 O 0.4729(5) 0.1784(4) 1.1750(4) 0.0522(14) Uani 1 1 d .
O7 O 0.6695(5) 0.1769(4) 1.1905(4) 0.0580(15) Uani 1 1 d .
O8 O 0.7014(5) 0.0646(6) 0.6511(5) 0.086(2) Uani 1 1 d .
O100 O 0.4435(9) 0.1159(6) 0.4436(7) 0.116(3) Uani 1 1 d .
N1 N -0.0054(4) 0.4008(3) 0.6748(4) 0.0172(9) Uani 1 1 d .
H1 H -0.0154 0.4685 0.6805 0.021 Uiso 1 1 calc R
N2 N -0.0088(4) 0.2261(3) 0.7117(4) 0.0189(10) Uani 1 1 d .
N3 N 0.0450(4) 0.2424(3) 0.6108(4) 0.0205(10) Uani 1 1 d .
N4 N -0.0830(4) 0.3371(3) 0.8489(4) 0.0178(9) Uani 1 1 d .
H4A H -0.0940 0.2836 0.8933 0.021 Uiso 1 1 calc R
H4B H -0.1006 0.4005 0.8688 0.021 Uiso 1 1 calc R
N5 N 0.0894(4) 0.3960(4) 0.5040(4) 0.0250(11) Uani 1 1 d .
H5A H 0.1198 0.3584 0.4539 0.030 Uiso 1 1 calc R
H5B H 0.0870 0.4644 0.4975 0.030 Uiso 1 1 calc R
N6 C 0.5632(5) 0.1669(4) 1.1303(5) 0.0219(12) Uani 1 1 d .
C1 C 0.2630(5) 0.0701(4) 0.7431(5) 0.0225(12) Uani 1 1 d .
C2 C 0.3959(5) 0.0906(4) 0.8119(5) 0.0230(12) Uani 1 1 d .
C3 C 0.4196(5) 0.1206(4) 0.9359(5) 0.0252(13) Uani 1 1 d .
H3 H 0.3547 0.1277 0.9749 0.030 Uiso 1 1 calc R
C4 C 0.5403(5) 0.1393(5) 0.9990(5) 0.0253(13) Uani 1 1 d .
C5 C 0.6403(5) 0.1265(5) 0.9477(6) 0.0305(14) Uani 1 1 d .
H5 H 0.7214 0.1369 0.9943 0.037 Uiso 1 1 calc R
C6 C 0.6165(5) 0.0976(5) 0.8241(6) 0.0287(14) Uani 1 1 d .
C7 C 0.4956(5) 0.0809(5) 0.7567(6) 0.0300(14) Uani 1 1 d .
H7 H 0.4805 0.0629 0.6735 0.036 Uiso 1 1 calc R
C8 N 0.7238(6) 0.0830(5) 0.7614(6) 0.0555(17) Uani 1 1 d .
C9 C 0.0446(5) 0.3467(4) 0.5948(4) 0.0190(11) Uani 1 1 d .
C10 C -0.0363(5) 0.3210(4) 0.7441(5) 0.0198(12) Uani 1 1 d .
H51 H 0.284(4) 0.156(6) 0.463(7) 0.08(3) Uiso 1 1 d D
H52 H 0.161(8) 0.201(8) 0.346(3) 0.13(4) Uiso 1 1 d D
H3A H 0.131(4) -0.059(6) 0.428(8) 0.09(3) Uiso 1 1 d D

loop_
_atom_site_aniso_label
_atom_site_aniso_U_11
_atom_site_aniso_U_22
_atom_site_aniso_U_33
_atom_site_aniso_U_23
_atom_site_aniso_U_13
_atom_site_aniso_U_12
Co1 0.0157(4) 0.0179(4) 0.0208(4) 0.0005(3) 0.0066(3) -0.0003(3)
Co2 0.0193(4) 0.0191(4) 0.0184(4) -0.0012(3) 0.0058(3) -0.0010(3)
O1 0.012(2) 0.041(3) 0.035(2) 0.0054(19) 0.0064(17) 0.0036(17)
O2 0.019(2) 0.055(3) 0.022(2) -0.0003(19) 0.0068(17) -0.0055(19)
O3 0.017(2) 0.0168(19) 0.0197(19) -0.0039(15) 0.0055(15) 0.0018(15)
O4 0.019(2) 0.041(3) 0.026(2) -0.0035(18) 0.0025(17) 0.0041(18)
O5 0.029(3) 0.055(3) 0.036(3) 0.008(2) 0.006(2) -0.011(2)
O6 0.048(3) 0.069(4) 0.037(3) -0.018(3) 0.006(2) -0.001(3)
O7 0.035(3) 0.092(4) 0.041(3) -0.022(3) -0.004(2) 0.006(3)
O8 0.028(3) 0.193(7) 0.039(3) -0.053(4) 0.008(2) -0.012(4)
O100 0.192(10) 0.087(6) 0.079(5) -0.005(4) 0.048(5) 0.035(5)
N1 0.024(3) 0.012(2) 0.018(2) 0.0023(18) 0.0089(19) 0.0009(18)
N2 0.022(3) 0.018(2) 0.017(2) -0.0017(18) 0.0070(18) -0.0059(18)
N3 0.026(3) 0.019(2) 0.019(2) -0.0017(19) 0.0088(18) 0.0003(19)
N4 0.025(3) 0.014(2) 0.015(2) 0.0005(17) 0.0063(18) -0.0017(18)
N5 0.035(3) 0.017(2) 0.025(3) 0.0040(19) 0.012(2) 0.002(2)
N6 0.019(3) 0.029(3) 0.016(3) -0.008(2) 0.002(2) 0.002(2)
C1 0.014(3) 0.025(3) 0.027(3) -0.003(2) 0.002(2) 0.000(2)
C2 0.016(3) 0.028(3) 0.026(3) 0.003(2) 0.006(2) -0.001(2)
C3 0.020(3) 0.033(3) 0.024(3) 0.002(3) 0.008(2) 0.004(2)
C4 0.024(3) 0.025(3) 0.027(3) -0.007(2) 0.007(2) 0.002(2)
C5 0.017(3) 0.034(3) 0.039(3) 0.003(3) 0.003(3) 0.001(2)
C6 0.020(3) 0.035(3) 0.033(3) -0.001(3) 0.010(3) 0.000(3)
C7 0.021(3) 0.043(4) 0.027(3) -0.002(3) 0.008(2) 0.004(3)
C8 0.034(4) 0.072(5) 0.062(4) -0.010(3) 0.015(3) 0.000(3)
C9 0.021(3) 0.022(3) 0.012(2) 0.000(2) 0.000(2) -0.001(2)
C10 0.017(3) 0.024(3) 0.018(3) 0.000(2) 0.004(2) -0.003(2)

loop_
_atom_type_symbol
_atom_type_description
_atom_type_scat_dispersion_real
_atom_type_scat_dispersion_imag
_atom_type_scat_source
C C 0.0033 0.0016 'International Tables Vol C Tables 4.2.6.8 and 6.1.1.4'
H H 0.0000 0.0000 'International Tables Vol C Tables 4.2.6.8 and 6.1.1.4'
N N 0.0061 0.0033 'International Tables Vol C Tables 4.2.6.8 and 6.1.1.4'
O O 0.0106 0.0060 'International Tables Vol C Tables 4.2.6.8 and 6.1.1.4'
Co Co 0.3494 0.9721 'International Tables Vol C Tables 4.2.6.8 and 6.1.1.4'

loop_
_geom_angle_atom_site_label_1
_geom_angle_atom_site_label_2
_geom_angle_atom_site_label_3
_geom_angle
_geom_angle_site_symmetry_1
_geom_angle_site_symmetry_3
O1 Co1 O2 151.67(17) 1_455 .
O1 Co1 O3 106.37(16) 1_455 3_556
O2 Co1 O3 101.30(15) . 3_556
O1 Co1 N1 95.40(16) 1_455 2_546
O2 Co1 N1 89.84(17) . 2_546
O3 Co1 N1 91.28(15) 3_556 2_546
O1 Co1 N2 90.51(16) 1_455 .
O2 Co1 N2 86.90(17) . .
O3 Co1 N2 83.07(15) 3_556 .
N1 Co1 N2 172.79(17) 2_546 .
O3 Co2 N3 170.17(17) . .
O3 Co2 O3 83.69(15) . 3_556
N3 Co2 O3 87.25(15) . 3_556
O3 Co2 O4 88.78(15) . .
N3 Co2 O4 96.33(16) . .
O3 Co2 O4 98.40(15) 3_556 .
O3 Co2 O5 96.13(17) . .
N3 Co2 O5 93.10(18) . .
O3 Co2 O5 177.39(16) 3_556 .
O4 Co2 O5 78.99(17) . .
O3 Co2 N4 84.92(15) . 4_565
N3 Co2 N4 91.67(17) . 4_565
O3 Co2 N4 92.33(15) 3_556 4_565
O4 Co2 N4 166.89(16) . 4_565
O5 Co2 N4 90.24(16) . 4_565
C8 O1 Co1 123.6(4) . 1_655
C1 O2 Co1 137.4(4) . .
Co2 O3 Co1 133.25(18) . 3_556
Co2 O3 Co2 96.31(15) . 3_556
Co1 O3 Co2 106.33(16) 3_556 3_556
C1 O4 Co2 122.1(4) . .
C9 N1 C10 102.0(4) . .
C9 N1 Co1 130.1(4) . 2_556
C10 N1 Co1 125.7(3) . 2_556
C10 N2 N3 105.2(4) . .
C10 N2 Co1 138.2(4) . .
N3 N2 Co1 116.2(3) . .
C9 N3 N2 105.2(4) . .
C9 N3 Co2 136.0(4) . .
N2 N3 Co2 117.1(3) . .
C10 N4 Co2 110.5(3) . 4_566
O7 N6 O6 122.6(5) . .
O7 N6 C4 119.1(5) . .
O6 N6 C4 118.3(5) . .
O4 C1 O2 125.0(5) . .
O4 C1 C2 119.4(5) . .
O2 C1 C2 115.6(5) . .
C7 C2 C3 119.0(5) . .
C7 C2 C1 122.6(5) . .
C3 C2 C1 118.4(5) . .
C4 C3 C2 118.6(5) . .
C3 C4 C5 123.4(5) . .
C3 C4 N6 117.6(5) . .
C5 C4 N6 118.9(5) . .
C4 C5 C6 117.9(5) . .
C7 C6 C5 120.4(6) . .
C7 C6 C8 119.3(6) . .
C5 C6 C8 120.4(5) . .
C6 C7 C2 120.7(6) . .
O8 C8 O1 125.2(6) . .
O8 C8 C6 119.8(6) . .
O1 C8 C6 115.0(6) . .
N3 C9 N1 113.5(5) . .
N3 C9 N5 123.6(5) . .
N1 C9 N5 122.9(5) . .
N2 C10 N1 114.0(5) . .
N2 C10 N4 121.5(5) . .
N1 C10 N4 124.3(5) . .

loop_
_geom_bond_atom_site_label_1
_geom_bond_atom_site_label_2
_geom_bond_distance
_geom_bond_site_symmetry_2
Co1 O1 2.043(4) 1_455
Co1 O2 2.062(4) .
Co1 O3 2.085(4) 3_556
Co1 N1 2.133(4) 2_546
Co1 N2 2.137(4) .
Co2 O3 2.042(4) .
Co2 N3 2.083(4) .
Co2 O3 2.112(4) 3_556
Co2 O4 2.163(4) .
Co2 O5 2.175(5) .
Co2 N4 2.217(4) 4_565
O1 C8 1.281(7) .
O1 Co1 2.043(4) 1_655
O2 C1 1.249(7) .
O3 Co1 2.085(4) 3_556
O3 Co2 2.112(4) 3_556
O4 C1 1.240(6) .
O6 N6 1.229(7) .
O7 N6 1.210(7) .
O8 C8 1.217(8) .
N1 C9 1.342(7) .
N1 C10 1.358(7) .
N1 Co1 2.133(4) 2_556
N2 C10 1.301(7) .
N2 N3 1.411(6) .
N3 C9 1.319(7) .
N4 C10 1.404(7) .
N4 Co2 2.217(4) 4_566
N5 C9 1.378(7) .
N6 C4 1.467(7) .
C1 C2 1.506(7) .
C2 C7 1.393(8) .
C2 C3 1.396(8) .
C3 C4 1.369(8) .
C4 C5 1.374(8) .
C5 C6 1.387(8) .
C6 C7 1.382(8) .
C6 C8 1.529(8) .
